data_2312656
loop_
_publ_author_name
'Blockhaus, Tobias'
'S&#xfc;nkel, Karlheinz'

_publ_section_title
;
 Molecular and crystal structures of six poly(arylsulfinyl)- and
 poly(arylsulfanyl)ferrocenes.
;
_journal_coeditor_code UX3008
_journal_issue 'Pt 11'
_journal_name_full 'Acta crystallographica. Section C, Structural chemistry'
_journal_page_first 716
_journal_page_last 727
_journal_paper_doi 10.1107/S2053229624009318
_journal_volume 80
_journal_year 2024
_chemical_formula_iupac '[Fe (C5 H5) (C33 H29 O4 S4)], 0.75C4 H8 O2'
_chemical_formula_moiety 'C38 H34 Fe1 O4 S4, 0.75C4 H8 O2'
_chemical_formula_sum 'C41 H40 Fe O5.5 S4'
_chemical_formula_weight 804.82
_chemical_name_systematic
;
1,2,3,4-Tetrakis[(4-methylbenzene)sulfinyl]ferrocene
ethyl acetate 0.75-solvate
;
_space_group_crystal_system monoclinic
_space_group_IT_number 4
_space_group_name_Hall 'P 2yb'
_space_group_name_H-M_alt 'P 1 21 1'
_atom_sites_solution_hydrogens geom
_atom_sites_solution_primary dual
_audit_creation_method SHELXL-2019/3
_cell_angle_alpha 90
_cell_angle_beta 97.106(2)
_cell_angle_gamma 90
_cell_formula_units_Z 4
_cell_length_a 12.8893(7)
_cell_length_b 8.2225(4)
_cell_length_c 36.500(2)
_cell_measurement_reflns_used 9909
_cell_measurement_temperature 107(2)
_cell_measurement_theta_max 26.2155
_cell_measurement_theta_min 2.7206
_cell_volume 3838.6(4)
_computing_cell_refinement
;
APEX2 (Bruker, 2011)
;
_computing_data_collection
;
APEX2 (Bruker, 2011)
;
_computing_data_reduction
;
SAINT (Bruker, 2011)
;
_computing_molecular_graphics
;
ORTEP-3 for Windows (Farrugia, 2012) and Mercury (Macrae <i>et al.</i>,
2020)
;
_computing_publication_material
;
PLATON (Spek, 2020)
;
_computing_structure_refinement
;
SHELXL2019 (Sheldrick, 2015<i>b</i>)
;
_computing_structure_solution
;
SHELXT2018 (Sheldrick, 2015<i>a</i>)
;
_diffrn_ambient_temperature 107(2)
_diffrn_detector_area_resol_mean 7.3910
_diffrn_measured_fraction_theta_full 0.998
_diffrn_measured_fraction_theta_max 0.998
_diffrn_measurement_device_type 'Bruker D8 VENTURE'
_diffrn_measurement_method 'mix of omega and phi scans'
_diffrn_radiation_type 'Mo K\a'
_diffrn_radiation_wavelength 0.71073
_diffrn_reflns_av_R_equivalents 0.0742
_diffrn_reflns_av_unetI/netI 0.0738
_diffrn_reflns_limit_h_max 16
_diffrn_reflns_limit_h_min -16
_diffrn_reflns_limit_k_max 10
_diffrn_reflns_limit_k_min -10
_diffrn_reflns_limit_l_max 45
_diffrn_reflns_limit_l_min -45
_diffrn_reflns_number 59999
_diffrn_reflns_theta_full 25.242
_diffrn_reflns_theta_max 26.386
_diffrn_reflns_theta_min 2.172
_diffrn_source 'rotating anode generator'
_exptl_absorpt_coefficient_mu 0.656
_exptl_absorpt_correction_T_max 0.8620
_exptl_absorpt_correction_T_min 0.8106
_exptl_absorpt_correction_type multi-scan
_exptl_absorpt_process_details
;
(SADABS; Krause <i>et al.</i>,  2015)
;
_exptl_crystal_colour brown
_exptl_crystal_density_diffrn 1.393
_exptl_crystal_density_method 'not measured'
_exptl_crystal_description rod
_exptl_crystal_F_000 1680
_exptl_crystal_size_max 0.070
_exptl_crystal_size_mid 0.020
_exptl_crystal_size_min 0.020
_refine_diff_density_max 0.692
_refine_diff_density_min -0.558
_refine_ls_abs_structure_details
;
Flack <i>x</i> determined using 4943 quotients [(I+)-(I-)]/[(I+)+(I-)]
(Parsons <i>et al.</i>,  2013)
;
_refine_ls_abs_structure_Flack 0.053(8)
_refine_ls_extinction_method none
_refine_ls_goodness_of_fit_ref 1.118
_refine_ls_hydrogen_treatment constr
_refine_ls_matrix_type full
_refine_ls_number_parameters 936
_refine_ls_number_reflns 15634
_refine_ls_number_restraints 77
_refine_ls_restrained_S_all 1.116
_refine_ls_R_factor_all 0.0771
_refine_ls_R_factor_gt 0.0645
_refine_ls_shift/su_max 0.000
_refine_ls_shift/su_mean 0.000
_refine_ls_structure_factor_coef Fsqd
_refine_ls_weighting_details 'w=1/[\s^2^(Fo^2^)+(0.0420P)^2^+8.7247P] where P=(Fo^2^+2Fc^2^)/3'
_refine_ls_weighting_scheme calc
_refine_ls_wR_factor_gt 0.1363
_refine_ls_wR_factor_ref 0.1413
_reflns_number_gt 13598
_reflns_number_total 15634
_reflns_threshold_expression 'I > 2\s(I)'
_cod_data_source_file ux3008.cif
_cod_data_source_block comp_4
_cod_depositor_comments 'Adding full bibliography for 2312653--2312658.cif.'
_cod_original_sg_symbol_H-M 'P 21'
_cod_original_formula_sum 'C41 H40 Fe1 O5.5 S4'
_cod_database_code 2312656
_shelx_space_group_comment
;
The symmetry employed for this shelxl refinement is uniquely defined
by the following loop, which should always be used as a source of
symmetry information in preference to the above space-group names.
They are only intended as comments.
;
_shelx_estimated_absorpt_t_min 0.956
_shelx_estimated_absorpt_t_max 0.987

loop_
_space_group_symop_operation_xyz
'x, y, z'
'-x, y+1/2, -z'

loop_
_atom_site_type_symbol
_atom_site_label
_atom_site_fract_x
_atom_site_fract_y
_atom_site_fract_z
_atom_site_U_iso_or_equiv
_atom_site_adp_type
_atom_site_calc_flag
_atom_site_occupancy
_atom_site_disorder_assembly
_atom_site_disorder_group
O O302 0.2019(5) 0.8800(9) 0.06724(16) 0.0404(16) Uani d 1 . .
O O301 0.3328(8) 1.0441(10) 0.0871(3) 0.082(3) Uani d 1 . .
C C302 0.2893(7) 0.9172(12) 0.0894(3) 0.039(2) Uani d 1 . .
C C301 0.3220(7) 0.7888(12) 0.1170(3) 0.042(2) Uani d 1 . .
H H31A 0.394050 0.809118 0.128069 0.063 Uiso calc 1 . .
H H31B 0.318020 0.682261 0.104850 0.063 Uiso calc 1 . .
H H31C 0.275572 0.790119 0.136324 0.063 Uiso calc 1 . .
C C303 0.1616(9) 1.0037(15) 0.0410(3) 0.053(3) Uani d 1 . .
H H33A 0.218106 1.043681 0.027269 0.064 Uiso calc 1 . .
H H33B 0.134494 1.096791 0.054169 0.064 Uiso calc 1 . .
C C304 0.0751(8) 0.9301(18) 0.0146(3) 0.070(4) Uani d 1 . .
H H34A 0.103034 0.840200 0.001197 0.104 Uiso calc 1 . .
H H34B 0.045733 1.013067 -0.002940 0.104 Uiso calc 1 . .
H H34C 0.020113 0.889019 0.028512 0.104 Uiso calc 1 . .
C C401 0.019(4) 0.620(5) 0.4610(11) 0.122(14) Uiso d 0.5 A -1
H H41A 0.073944 0.678074 0.450308 0.184 Uiso calc 0.5 A -1
H H41B 0.044979 0.513789 0.470248 0.184 Uiso calc 0.5 A -1
H H41C -0.041286 0.603631 0.442006 0.184 Uiso calc 0.5 A -1
C C402 -0.014(4) 0.715(5) 0.4916(12) 0.132(15) Uiso d 0.5 A -1
C C403 -0.030(3) 0.938(4) 0.5289(9) 0.101(11) Uiso d 0.5 A -1
H H43A -0.007999 0.870434 0.550955 0.121 Uiso calc 0.5 A -1
H H43B -0.106811 0.945374 0.525171 0.121 Uiso calc 0.5 A -1
C C404 0.019(11) 1.108(8) 0.533(3) 0.48(11) Uiso d 0.5 A -1
H H44A -0.003684 1.161578 0.554988 0.716 Uiso calc 0.5 A -1
H H44B 0.095859 1.098378 0.536910 0.716 Uiso calc 0.5 A -1
H H44C -0.002382 1.172886 0.511276 0.716 Uiso calc 0.5 A -1
O O401 -0.080(4) 0.619(7) 0.4992(17) 0.30(3) Uiso d 0.5 A -1
O O402 0.009(3) 0.869(5) 0.4964(10) 0.195(14) Uiso d 0.5 A -1
C C101 0.6785(6) 0.7154(8) 0.15101(19) 0.0170(15) Uani d 1 . .
C C102 0.7860(5) 0.7386(8) 0.14467(18) 0.0147(14) Uani d 1 . .
C C103 0.7917(5) 0.7065(8) 0.10642(19) 0.0137(14) Uani d 1 . .
C C104 0.6898(6) 0.6617(8) 0.0894(2) 0.0164(15) Uani d 1 . .
C C105 0.6191(6) 0.6691(9) 0.11706(19) 0.0169(15) Uani d 1 . .
H H105 0.546178 0.647098 0.113320 0.020 Uiso calc 1 . .
C C106 0.6740(9) 1.1116(10) 0.1363(3) 0.048(2) Uani d 1 . .
H H106 0.676195 1.130635 0.162033 0.058 Uiso calc 1 . .
C C107 0.7578(8) 1.1165(10) 0.1166(2) 0.0357(18) Uani d 1 . .
H H107 0.827240 1.141860 0.126978 0.043 Uiso calc 1 . .
C C108 0.7284(8) 1.0796(10) 0.0797(2) 0.036(2) Uani d 1 . .
H H108 0.772492 1.075304 0.060682 0.043 Uiso calc 1 . .
C C109 0.6193(9) 1.0497(11) 0.0760(3) 0.052(2) Uani d 1 . .
H H109 0.576682 1.019493 0.053953 0.062 Uiso calc 1 . .
C C110 0.5843(9) 1.0736(12) 0.1119(4) 0.060(3) Uani d 1 . .
H H110 0.514688 1.065122 0.117771 0.073 Uiso calc 1 . .
C C111 0.5623(6) 0.5692(9) 0.19891(18) 0.0184(16) Uani d 1 . .
C C112 0.4568(6) 0.5759(10) 0.2025(2) 0.0255(18) Uani d 1 . .
H H112 0.420108 0.676118 0.199333 0.031 Uiso calc 1 . .
C C113 0.4053(6) 0.4366(10) 0.2105(2) 0.030(2) Uani d 1 . .
H H113 0.332850 0.441734 0.212936 0.036 Uiso calc 1 . .
C C114 0.4566(6) 0.2891(10) 0.2153(2) 0.0277(18) Uani d 1 . .
C C115 0.5640(6) 0.2842(10) 0.2127(2) 0.0270(18) Uani d 1 . .
H H115 0.601207 0.184750 0.216704 0.032 Uiso calc 1 . .
C C116 0.6164(6) 0.4242(9) 0.2042(2) 0.0237(17) Uani d 1 . .
H H116 0.689038 0.420314 0.202045 0.028 Uiso calc 1 . .
C C117 0.4005(7) 0.1389(11) 0.2242(3) 0.038(2) Uani d 1 . .
H H11A 0.324963 0.159234 0.220905 0.057 Uiso calc 1 . .
H H11B 0.422818 0.107744 0.249918 0.057 Uiso calc 1 . .
H H11C 0.416613 0.050714 0.207783 0.057 Uiso calc 1 . .
C C121 0.8877(5) 0.6139(9) 0.20564(19) 0.0175(14) Uani d 1 . .
C C122 0.9002(6) 0.4589(10) 0.1911(2) 0.0227(17) Uani d 1 . .
H H122 0.908717 0.446872 0.165782 0.027 Uiso calc 1 . .
C C123 0.9003(6) 0.3230(9) 0.2134(2) 0.0208(16) Uani d 1 . .
H H123 0.908866 0.217976 0.203387 0.025 Uiso calc 1 . .
C C124 0.8880(6) 0.3398(9) 0.2505(2) 0.0229(17) Uani d 1 . .
C C125 0.8758(7) 0.4941(10) 0.2647(2) 0.0269(19) Uani d 1 . .
H H125 0.866093 0.506131 0.289974 0.032 Uiso calc 1 . .
C C126 0.8777(6) 0.6324(11) 0.2425(2) 0.0245(17) Uani d 1 . .
H H126 0.872088 0.737845 0.252668 0.029 Uiso calc 1 . .
C C127 0.8859(8) 0.1917(11) 0.2746(3) 0.039(2) Uani d 1 . .
H H12A 0.850430 0.102623 0.260276 0.058 Uiso calc 1 . .
H H12B 0.848268 0.217017 0.295646 0.058 Uiso calc 1 . .
H H12C 0.957674 0.159130 0.283617 0.058 Uiso calc 1 . .
C C131 0.9776(6) 0.5641(9) 0.0996(2) 0.0197(16) Uani d 1 . .
C C132 0.9466(6) 0.4070(10) 0.0901(2) 0.0241(17) Uani d 1 . .
H H132 0.885212 0.387619 0.073402 0.029 Uiso calc 1 . .
C C133 1.0065(7) 0.2791(10) 0.1052(2) 0.0304(19) Uani d 1 . .
H H133 0.986432 0.171149 0.098372 0.036 Uiso calc 1 . .
C C134 1.0954(7) 0.3038(10) 0.1303(3) 0.034(2) Uani d 1 . .
C C135 1.1247(7) 0.4620(11) 0.1387(3) 0.036(2) Uani d 1 . .
H H135 1.185795 0.481630 0.155551 0.043 Uiso calc 1 . .
C C136 1.0668(6) 0.5942(10) 0.1232(2) 0.0251(17) Uani d 1 . .
H H136 1.088703 0.702586 0.128963 0.030 Uiso calc 1 . .
C C137 1.1523(8) 0.1629(12) 0.1493(3) 0.055(3) Uani d 1 . .
H H13A 1.118087 0.061268 0.140591 0.082 Uiso calc 1 . .
H H13B 1.151337 0.172696 0.176051 0.082 Uiso calc 1 . .
H H13C 1.224881 0.162491 0.143867 0.082 Uiso calc 1 . .
C C141 0.5258(6) 0.5780(9) 0.03975(19) 0.0201(16) Uani d 1 . .
C C142 0.4546(6) 0.6859(10) 0.0215(2) 0.0278(18) Uani d 1 . .
H H142 0.478353 0.782038 0.010764 0.033 Uiso calc 1 . .
C C143 0.3488(7) 0.6527(12) 0.0191(2) 0.033(2) Uani d 1 . .
H H143 0.300445 0.728624 0.007112 0.039 Uiso calc 1 . .
C C144 0.3112(7) 0.5114(11) 0.0337(2) 0.0298(19) Uani d 1 . .
C C145 0.3859(6) 0.4020(10) 0.0516(2) 0.0291(18) Uani d 1 . .
H H145 0.362839 0.304189 0.061867 0.035 Uiso calc 1 . .
C C146 0.4922(6) 0.4354(9) 0.0545(2) 0.0224(17) Uani d 1 . .
H H146 0.541403 0.360830 0.066588 0.027 Uiso calc 1 . .
C C147 0.1990(8) 0.4707(14) 0.0302(3) 0.053(3) Uani d 1 . .
H H14A 0.157576 0.570024 0.025253 0.079 Uiso calc 1 . .
H H14B 0.182573 0.421036 0.053162 0.079 Uiso calc 1 . .
H H14C 0.182263 0.394032 0.009727 0.079 Uiso calc 1 . .
O O101 0.5471(4) 0.8825(7) 0.18655(16) 0.0320(13) Uani d 1 . .
O O102 0.8646(5) 0.9309(6) 0.19989(15) 0.0297(13) Uani d 1 . .
O O103 0.9574(4) 0.8810(7) 0.09473(16) 0.0276(12) Uani d 1 . .
O O104 0.7156(5) 0.4602(8) 0.03656(16) 0.0355(15) Uani d 1 . .
S S101 0.63028(15) 0.7577(2) 0.19392(5) 0.0228(4) Uani d 1 . .
S S102 0.89479(15) 0.7922(2) 0.17760(5) 0.0206(4) Uani d 1 . .
S S103 0.90017(14) 0.7324(2) 0.08063(5) 0.0190(4) Uani d 1 . .
S S104 0.66225(15) 0.6178(3) 0.04131(5) 0.0231(4) Uani d 1 . .
Fe Fe1 0.69263(8) 0.88908(13) 0.11238(3) 0.0196(2) Uani d 1 . .
C C201 0.3745(6) 0.3500(8) 0.4237(2) 0.0182(15) Uani d 1 . .
C C202 0.4148(6) 0.2993(8) 0.3905(2) 0.0175(15) Uani d 1 . .
C C203 0.3270(6) 0.2731(9) 0.36286(19) 0.0191(15) Uani d 1 . .
C C204 0.2339(6) 0.3009(9) 0.3793(2) 0.0229(17) Uani d 1 . .
C C205 0.2620(6) 0.3500(8) 0.4165(2) 0.0170(15) Uani d 1 . .
H H205 0.215040 0.377873 0.433633 0.020 Uiso calc 1 . .
C C206 0.3394(8) -0.1137(11) 0.3920(3) 0.042(2) Uani d 1 . .
H H206 0.355231 -0.152206 0.368798 0.050 Uiso calc 1 . .
C C207 0.2399(8) -0.0883(10) 0.4019(3) 0.043(2) Uani d 1 . .
H H207 0.175703 -0.105685 0.386607 0.052 Uiso calc 1 . .
C C208 0.2511(8) -0.0320(11) 0.4388(3) 0.037(2) Uani d 1 . .
H H208 0.195430 -0.004158 0.452395 0.045 Uiso calc 1 . .
C C209 0.3570(8) -0.0240(10) 0.4519(2) 0.034(2) Uani d 1 . .
H H209 0.387117 0.007772 0.475917 0.041 Uiso calc 1 . .
C C210 0.4114(7) -0.0731(10) 0.4219(2) 0.033(2) Uani d 1 . .
H H210 0.485183 -0.077261 0.422473 0.039 Uiso calc 1 . .
C C211 0.3660(6) 0.4463(9) 0.4945(2) 0.0226(17) Uani d 1 . .
C C212 0.3400(7) 0.3503(11) 0.5225(2) 0.038(2) Uani d 1 . .
H H212 0.363088 0.240605 0.524826 0.045 Uiso calc 1 . .
C C213 0.2789(8) 0.4169(15) 0.5477(3) 0.053(3) Uani d 1 . .
H H213 0.259883 0.350910 0.567165 0.064 Uiso calc 1 . .
C C214 0.2449(8) 0.5790(14) 0.5450(3) 0.044(3) Uani d 1 . .
C C215 0.2722(8) 0.6676(11) 0.5163(3) 0.043(2) Uani d 1 . .
H H215 0.248836 0.777076 0.513905 0.051 Uiso calc 1 . .
C C216 0.3316(7) 0.6080(10) 0.4906(2) 0.0322(19) Uani d 1 . .
H H216 0.348872 0.673973 0.470908 0.039 Uiso calc 1 . .
C C217 0.1813(9) 0.6507(19) 0.5726(3) 0.072(4) Uani d 1 . .
H H21A 0.164808 0.764253 0.566084 0.108 Uiso calc 1 . .
H H21B 0.221131 0.645999 0.597236 0.108 Uiso calc 1 . .
H H21C 0.116247 0.588928 0.572498 0.108 Uiso calc 1 . .
C C221 0.5747(5) 0.4392(9) 0.3607(2) 0.0174(15) Uani d 1 . .
C C222 0.5648(6) 0.5958(9) 0.3742(2) 0.0184(16) Uani d 1 . .
H H222 0.549024 0.612267 0.398659 0.022 Uiso calc 1 . .
C C223 0.5781(6) 0.7284(9) 0.3515(2) 0.0238(17) Uani d 1 . .
H H223 0.570910 0.835536 0.360606 0.029 Uiso calc 1 . .
C C224 0.6020(6) 0.7056(10) 0.3156(2) 0.0217(16) Uani d 1 . .
C C225 0.6153(7) 0.5481(11) 0.3034(2) 0.0301(19) Uani d 1 . .
H H225 0.634158 0.531351 0.279364 0.036 Uiso calc 1 . .
C C226 0.6018(6) 0.4150(10) 0.3255(2) 0.0245(17) Uani d 1 . .
H H226 0.610885 0.308029 0.316567 0.029 Uiso calc 1 . .
C C227 0.6101(8) 0.8468(11) 0.2903(2) 0.035(2) Uani d 1 . .
H H22A 0.550007 0.846661 0.270979 0.052 Uiso calc 1 . .
H H22B 0.674810 0.837783 0.278828 0.052 Uiso calc 1 . .
H H22C 0.610914 0.948323 0.304338 0.052 Uiso calc 1 . .
C C231 0.2836(6) 0.3862(10) 0.29424(19) 0.0213(15) Uani d 1 . .
C C232 0.3325(6) 0.5376(9) 0.3003(2) 0.0210(16) Uani d 1 . .
H H232 0.393805 0.546765 0.317552 0.025 Uiso calc 1 . .
C C233 0.2921(6) 0.6729(9) 0.2816(2) 0.0241(17) Uani d 1 . .
H H233 0.326192 0.774844 0.285798 0.029 Uiso calc 1 . .
C C234 0.2023(6) 0.6621(9) 0.2566(2) 0.0223(17) Uani d 1 . .
C C235 0.1552(6) 0.5128(9) 0.2506(2) 0.0213(16) Uani d 1 . .
H H235 0.094025 0.504442 0.233252 0.026 Uiso calc 1 . .
C C236 0.1943(6) 0.3741(10) 0.2690(2) 0.0238(16) Uani d 1 . .
H H236 0.160336 0.272239 0.264440 0.029 Uiso calc 1 . .
C C237 0.1561(7) 0.8133(10) 0.2355(3) 0.035(2) Uani d 1 . .
H H23A 0.139064 0.786503 0.209259 0.053 Uiso calc 1 . .
H H23B 0.207381 0.901845 0.238207 0.053 Uiso calc 1 . .
H H23C 0.092486 0.847602 0.245520 0.053 Uiso calc 1 . .
C C241 0.0439(6) 0.4509(9) 0.3576(2) 0.0245(17) Uani d 1 . .
C C242 0.0849(6) 0.5880(9) 0.3426(2) 0.0233(17) Uani d 1 . .
H H242 0.152781 0.584398 0.335017 0.028 Uiso calc 1 . .
C C243 0.0276(6) 0.7291(10) 0.3387(2) 0.0265(17) Uani d 1 . .
H H243 0.055685 0.822251 0.328084 0.032 Uiso calc 1 . .
C C244 -0.0712(6) 0.7366(10) 0.3501(2) 0.0261(17) Uani d 1 . .
C C245 -0.1111(6) 0.6008(10) 0.3655(2) 0.0296(19) Uani d 1 . .
H H245 -0.178254 0.605451 0.373562 0.035 Uiso calc 1 . .
C C246 -0.0541(7) 0.4571(10) 0.3692(2) 0.0295(19) Uani d 1 . .
H H246 -0.082224 0.363761 0.379709 0.035 Uiso calc 1 . .
C C247 -0.1350(7) 0.8923(12) 0.3456(3) 0.041(2) Uani d 1 . .
H H24A -0.155199 0.913946 0.319305 0.061 Uiso calc 1 . .
H H24B -0.092931 0.983100 0.356717 0.061 Uiso calc 1 . .
H H24C -0.197887 0.880348 0.357953 0.061 Uiso calc 1 . .
O O201 0.5249(5) 0.5209(7) 0.45890(15) 0.0303(14) Uani d 1 . .
O O202 0.5658(4) 0.1217(7) 0.36649(15) 0.0286(13) Uani d 1 . .
O O203 0.2665(5) 0.0724(7) 0.30660(16) 0.0333(14) Uani d 1 . .
O O204 0.0520(5) 0.1572(7) 0.3851(2) 0.0505(19) Uani d 1 . .
S S201 0.45882(14) 0.3781(2) 0.46578(5) 0.0211(4) Uani d 1 . .
S S202 0.55233(14) 0.2685(2) 0.38916(5) 0.0209(4) Uani d 1 . .
S S203 0.34028(16) 0.2077(2) 0.31656(5) 0.0240(4) Uani d 1 . .
S S204 0.10400(16) 0.2534(3) 0.35781(6) 0.0308(5) Uani d 1 . .
Fe Fe2 0.32104(9) 0.12531(13) 0.40688(3) 0.0220(2) Uani d 1 . .

loop_
_atom_site_aniso_label
_atom_site_aniso_U_11
_atom_site_aniso_U_22
_atom_site_aniso_U_33
_atom_site_aniso_U_12
_atom_site_aniso_U_13
_atom_site_aniso_U_23
O302 0.032(3) 0.058(4) 0.031(3) 0.011(3) 0.006(3) 0.018(3)
O301 0.114(8) 0.043(5) 0.083(6) -0.027(5) -0.015(6) 0.028(5)
C302 0.031(5) 0.045(6) 0.043(5) -0.001(4) 0.009(4) 0.007(5)
C301 0.038(5) 0.041(6) 0.048(6) 0.002(4) 0.004(4) 0.010(5)
C303 0.059(7) 0.068(7) 0.035(6) 0.025(6) 0.017(5) 0.020(5)
C304 0.030(5) 0.133(13) 0.047(6) 0.005(7) 0.006(5) 0.045(7)
C101 0.020(4) 0.013(4) 0.017(4) 0.001(3) 0.000(3) -0.003(3)
C102 0.015(3) 0.010(3) 0.019(3) -0.004(3) 0.004(3) -0.005(3)
C103 0.018(3) 0.007(3) 0.018(4) 0.000(3) 0.007(3) 0.003(3)
C104 0.022(4) 0.009(3) 0.019(4) 0.002(3) 0.006(3) 0.001(3)
C105 0.012(3) 0.022(4) 0.017(4) -0.002(3) 0.002(3) -0.002(3)
C106 0.087(6) 0.009(4) 0.057(5) 0.006(5) 0.043(4) 0.000(4)
C107 0.056(5) 0.010(4) 0.043(4) -0.012(4) 0.011(4) 0.005(4)
C108 0.058(5) 0.018(4) 0.034(4) 0.001(4) 0.019(4) 0.011(4)
C109 0.060(5) 0.016(4) 0.073(6) 0.007(4) -0.021(5) 0.019(5)
C110 0.043(5) 0.023(5) 0.123(8) 0.014(4) 0.041(5) 0.035(6)
C111 0.022(4) 0.028(4) 0.006(3) -0.001(3) 0.007(3) 0.000(3)
C112 0.027(4) 0.024(4) 0.026(4) 0.009(3) 0.005(3) 0.012(3)
C113 0.021(4) 0.034(5) 0.037(5) 0.006(3) 0.013(4) 0.009(4)
C114 0.031(4) 0.029(4) 0.025(4) -0.003(4) 0.013(3) 0.001(4)
C115 0.028(4) 0.027(4) 0.028(4) 0.004(4) 0.012(3) -0.002(4)
C116 0.021(4) 0.024(4) 0.028(4) 0.001(3) 0.010(3) -0.002(3)
C117 0.047(5) 0.020(4) 0.052(6) -0.008(4) 0.033(5) -0.003(4)
C121 0.019(4) 0.012(3) 0.021(4) -0.005(3) 0.001(3) 0.002(3)
C122 0.018(4) 0.028(4) 0.023(4) -0.010(3) 0.005(3) -0.008(3)
C123 0.016(4) 0.021(4) 0.025(4) -0.003(3) 0.000(3) -0.005(3)
C124 0.018(4) 0.019(4) 0.030(4) -0.003(3) -0.001(3) 0.002(3)
C125 0.034(5) 0.031(5) 0.015(4) -0.004(4) 0.000(3) -0.008(3)
C126 0.021(4) 0.025(4) 0.028(4) -0.002(3) 0.006(3) -0.006(4)
C127 0.052(6) 0.033(5) 0.031(5) -0.001(4) 0.005(4) 0.005(4)
C131 0.015(4) 0.018(4) 0.029(4) -0.007(3) 0.012(3) -0.004(3)
C132 0.025(4) 0.019(4) 0.029(4) -0.002(3) 0.006(3) -0.005(3)
C133 0.035(5) 0.015(4) 0.043(5) -0.003(4) 0.011(4) -0.002(4)
C134 0.033(5) 0.026(5) 0.045(5) 0.012(4) 0.015(4) 0.006(4)
C135 0.017(4) 0.036(5) 0.052(6) -0.005(4) -0.001(4) 0.004(4)
C136 0.018(4) 0.020(4) 0.039(5) -0.002(3) 0.010(3) -0.002(3)
C137 0.044(6) 0.035(6) 0.083(9) 0.016(5) 0.002(6) 0.009(6)
C141 0.024(4) 0.024(4) 0.011(3) -0.007(3) -0.001(3) -0.006(3)
C142 0.030(4) 0.032(5) 0.022(4) -0.002(4) 0.004(3) 0.003(3)
C143 0.027(4) 0.046(6) 0.023(4) 0.003(4) -0.006(3) 0.009(4)
C144 0.028(5) 0.037(5) 0.023(4) 0.000(4) 0.001(4) -0.004(4)
C145 0.034(4) 0.021(4) 0.034(4) -0.006(4) 0.009(4) 0.000(4)
C146 0.030(4) 0.018(4) 0.018(4) 0.002(3) 0.000(3) 0.000(3)
C147 0.036(6) 0.055(7) 0.068(8) -0.013(5) 0.004(5) -0.007(6)
O101 0.039(3) 0.021(3) 0.041(3) 0.003(3) 0.024(3) -0.004(3)
O102 0.044(4) 0.018(3) 0.027(3) -0.004(2) 0.001(3) -0.007(2)
O103 0.032(3) 0.010(2) 0.043(3) -0.007(2) 0.012(3) -0.001(3)
O104 0.035(3) 0.046(4) 0.027(3) 0.006(3) 0.007(3) -0.019(3)
S101 0.0270(10) 0.0240(10) 0.0192(9) -0.0033(8) 0.0100(8) -0.0061(8)
S102 0.0235(10) 0.0153(9) 0.0226(9) -0.0061(7) 0.0012(8) -0.0026(8)
S103 0.0193(9) 0.0150(9) 0.0246(9) -0.0006(7) 0.0103(7) 0.0003(7)
S104 0.0245(10) 0.0300(10) 0.0153(9) -0.0031(9) 0.0048(7) -0.0017(8)
Fe1 0.0217(5) 0.0145(5) 0.0234(6) 0.0014(5) 0.0063(4) 0.0003(5)
C201 0.021(4) 0.007(3) 0.025(4) 0.001(3) -0.001(3) 0.001(3)
C202 0.025(4) 0.007(3) 0.021(4) -0.005(3) 0.002(3) 0.000(3)
C203 0.029(4) 0.009(3) 0.019(4) 0.002(3) -0.003(3) 0.001(3)
C204 0.031(4) 0.016(4) 0.019(4) 0.004(3) -0.006(3) 0.006(3)
C205 0.022(4) 0.011(3) 0.017(4) 0.001(3) 0.002(3) -0.002(3)
C206 0.071(7) 0.011(4) 0.042(5) 0.003(5) 0.002(5) -0.001(4)
C207 0.053(6) 0.012(4) 0.059(7) -0.008(4) -0.013(5) 0.011(4)
C208 0.046(6) 0.025(5) 0.043(6) 0.002(4) 0.012(5) 0.017(4)
C209 0.060(6) 0.013(4) 0.027(5) -0.003(4) -0.003(4) 0.012(3)
C210 0.042(5) 0.016(4) 0.038(5) 0.002(4) -0.001(4) 0.009(4)
C211 0.031(4) 0.020(4) 0.016(4) -0.003(3) 0.000(3) 0.000(3)
C212 0.044(5) 0.033(5) 0.037(5) 0.009(4) 0.008(4) 0.013(4)
C213 0.055(6) 0.079(8) 0.030(5) 0.027(6) 0.023(5) 0.027(5)
C214 0.038(5) 0.068(8) 0.028(5) 0.012(5) 0.010(4) -0.002(5)
C215 0.048(6) 0.032(5) 0.049(6) 0.014(4) 0.014(5) -0.004(4)
C216 0.053(6) 0.021(4) 0.023(4) 0.007(4) 0.008(4) -0.002(4)
C217 0.064(8) 0.114(11) 0.043(6) 0.043(8) 0.026(6) 0.014(7)
C221 0.012(3) 0.017(4) 0.022(4) 0.006(3) 0.001(3) 0.002(3)
C222 0.022(4) 0.017(4) 0.016(3) -0.001(3) 0.001(3) -0.002(3)
C223 0.027(4) 0.016(4) 0.029(4) -0.001(3) 0.006(3) -0.001(3)
C224 0.021(4) 0.026(4) 0.018(4) 0.002(3) 0.001(3) -0.001(3)
C225 0.032(5) 0.034(5) 0.026(4) 0.006(4) 0.009(4) -0.003(4)
C226 0.027(4) 0.023(4) 0.024(4) 0.009(3) 0.007(3) -0.003(3)
C227 0.052(6) 0.028(5) 0.025(4) -0.003(4) 0.006(4) 0.007(4)
C231 0.032(4) 0.016(4) 0.014(3) 0.003(3) -0.001(3) -0.002(3)
C232 0.024(4) 0.022(4) 0.017(4) -0.003(3) 0.003(3) -0.002(3)
C233 0.024(4) 0.019(4) 0.029(4) -0.002(3) 0.003(3) 0.001(3)
C234 0.020(4) 0.021(4) 0.025(4) 0.003(3) 0.002(3) 0.005(3)
C235 0.014(4) 0.022(4) 0.027(4) 0.001(3) -0.002(3) 0.006(3)
C236 0.029(4) 0.022(4) 0.020(4) -0.003(4) 0.005(3) -0.003(3)
C237 0.035(5) 0.025(5) 0.043(5) -0.004(4) -0.008(4) 0.010(4)
C241 0.031(4) 0.019(4) 0.023(4) -0.001(3) 0.000(3) -0.001(3)
C242 0.019(4) 0.024(4) 0.026(4) 0.002(3) 0.002(3) 0.001(3)
C243 0.036(5) 0.023(4) 0.021(4) -0.007(3) 0.003(3) -0.002(3)
C244 0.023(4) 0.029(4) 0.025(4) -0.004(3) -0.004(3) -0.007(4)
C245 0.028(4) 0.032(5) 0.030(4) -0.005(4) 0.009(3) -0.003(4)
C246 0.036(5) 0.030(5) 0.021(4) -0.008(4) 0.001(4) 0.007(4)
C247 0.035(5) 0.032(5) 0.054(6) 0.002(4) 0.005(4) -0.003(5)
O201 0.032(3) 0.036(3) 0.022(3) -0.011(3) 0.001(2) -0.009(3)
O202 0.040(3) 0.016(3) 0.031(3) 0.010(3) 0.008(3) -0.006(3)
O203 0.053(4) 0.016(3) 0.027(3) -0.006(3) -0.008(3) -0.002(2)
O204 0.029(3) 0.023(3) 0.097(6) -0.008(3) -0.004(4) 0.021(4)
S201 0.0252(10) 0.0204(9) 0.0170(9) 0.0001(8) -0.0010(7) -0.0017(8)
S202 0.0230(9) 0.0148(9) 0.0237(9) 0.0038(7) -0.0015(7) -0.0009(8)
S203 0.0346(11) 0.0166(9) 0.0191(9) 0.0029(8) -0.0038(8) -0.0023(8)
S204 0.0273(11) 0.0228(10) 0.0386(12) -0.0024(9) -0.0102(9) -0.0015(9)
Fe2 0.0293(6) 0.0141(5) 0.0213(5) -0.0021(5) -0.0022(5) 0.0004(5)

loop_
_atom_type_symbol
_atom_type_description
_atom_type_scat_dispersion_real
_atom_type_scat_dispersion_imag
_atom_type_scat_source
C C 0.0033 0.0016 'International Tables Vol C Tables 4.2.6.8 and 6.1.1.4'
H H 0.0000 0.0000 'International Tables Vol C Tables 4.2.6.8 and 6.1.1.4'
O O 0.0106 0.0060 'International Tables Vol C Tables 4.2.6.8 and 6.1.1.4'
S S 0.1246 0.1234 'International Tables Vol C Tables 4.2.6.8 and 6.1.1.4'
Fe Fe 0.3463 0.8444 'International Tables Vol C Tables 4.2.6.8 and 6.1.1.4'

loop_
_geom_angle_atom_site_label_1
_geom_angle_atom_site_label_2
_geom_angle_atom_site_label_3
_geom_angle_site_symmetry_1
_geom_angle_site_symmetry_3
_geom_angle
_geom_angle_publ_flag
C302 O302 C303 . . 116.4(8) ?
O301 C302 O302 . . 121.7(10) ?
O301 C302 C301 . . 125.0(10) ?
O302 C302 C301 . . 113.2(8) ?
C302 C301 H31A . . 109.5 ?
C302 C301 H31B . . 109.5 ?
H31A C301 H31B . . 109.5 ?
C302 C301 H31C . . 109.5 ?
H31A C301 H31C . . 109.5 ?
H31B C301 H31C . . 109.5 ?
O302 C303 C304 . . 108.5(10) ?
O302 C303 H33A . . 110.0 ?
C304 C303 H33A . . 110.0 ?
O302 C303 H33B . . 110.0 ?
C304 C303 H33B . . 110.0 ?
H33A C303 H33B . . 108.4 ?
C303 C304 H34A . . 109.5 ?
C303 C304 H34B . . 109.5 ?
H34A C304 H34B . . 109.5 ?
C303 C304 H34C . . 109.5 ?
H34A C304 H34C . . 109.5 ?
H34B C304 H34C . . 109.5 ?
C402 C401 H41A . . 109.5 ?
C402 C401 H41B . . 109.5 ?
H41A C401 H41B . . 109.5 ?
C402 C401 H41C . . 109.5 ?
H41A C401 H41C . . 109.5 ?
H41B C401 H41C . . 109.5 ?
O401 C402 O402 . . 139(5) ?
O401 C402 C401 . . 96(5) ?
O402 C402 C401 . . 122(4) ?
O402 C403 C404 . . 105(3) ?
O402 C403 H43A . . 110.6 ?
C404 C403 H43A . . 110.6 ?
O402 C403 H43B . . 110.6 ?
C404 C403 H43B . . 110.6 ?
H43A C403 H43B . . 108.8 ?
C403 C404 H44A . . 109.5 ?
C403 C404 H44B . . 109.5 ?
H44A C404 H44B . . 109.5 ?
C403 C404 H44C . . 109.5 ?
H44A C404 H44C . . 109.5 ?
H44B C404 H44C . . 109.5 ?
C402 O402 C403 . . 113(4) ?
C105 C101 C102 . . 108.6(6) ?
C105 C101 S101 . . 127.2(5) ?
C102 C101 S101 . . 123.9(5) ?
C105 C101 Fe1 . . 70.7(4) ?
C102 C101 Fe1 . . 68.0(4) ?
S101 C101 Fe1 . . 122.8(4) ?
C103 C102 C101 . . 107.4(6) ?
C103 C102 S102 . . 124.8(5) ?
C101 C102 S102 . . 127.8(5) ?
C103 C102 Fe1 . . 68.9(4) ?
C101 C102 Fe1 . . 70.0(4) ?
S102 C102 Fe1 . . 127.4(4) ?
C104 C103 C102 . . 108.3(6) ?
C104 C103 S103 . . 122.5(5) ?
C102 C103 S103 . . 128.9(5) ?
C104 C103 Fe1 . . 71.1(4) ?
C102 C103 Fe1 . . 69.2(4) ?
S103 C103 Fe1 . . 121.2(3) ?
C103 C104 C105 . . 108.2(6) ?
C103 C104 S104 . . 122.6(5) ?
C105 C104 S104 . . 129.1(6) ?
C103 C104 Fe1 . . 67.6(4) ?
C105 C104 Fe1 . . 69.9(4) ?
S104 C104 Fe1 . . 125.3(4) ?
C101 C105 C104 . . 107.5(6) ?
C101 C105 Fe1 . . 68.5(4) ?
C104 C105 Fe1 . . 69.0(4) ?
C101 C105 H105 . . 126.2 ?
C104 C105 H105 . . 126.2 ?
Fe1 C105 H105 . . 127.8 ?
C107 C106 C110 . . 108.5(9) ?
C107 C106 Fe1 . . 70.3(5) ?
C110 C106 Fe1 . . 70.3(6) ?
C107 C106 H106 . . 125.8 ?
C110 C106 H106 . . 125.8 ?
Fe1 C106 H106 . . 125.2 ?
C106 C107 C108 . . 111.3(9) ?
C106 C107 Fe1 . . 70.7(5) ?
C108 C107 Fe1 . . 70.5(5) ?
C106 C107 H107 . . 124.3 ?
C108 C107 H107 . . 124.3 ?
Fe1 C107 H107 . . 126.0 ?
C107 C108 C109 . . 106.2(9) ?
C107 C108 Fe1 . . 69.9(5) ?
C109 C108 Fe1 . . 68.4(5) ?
C107 C108 H108 . . 126.9 ?
C109 C108 H108 . . 126.9 ?
Fe1 C108 H108 . . 126.3 ?
C108 C109 C110 . . 107.9(10) ?
C108 C109 Fe1 . . 71.0(5) ?
C110 C109 Fe1 . . 70.6(6) ?
C108 C109 H109 . . 126.1 ?
C110 C109 H109 . . 126.1 ?
Fe1 C109 H109 . . 124.0 ?
C106 C110 C109 . . 106.1(9) ?
C106 C110 Fe1 . . 69.8(5) ?
C109 C110 Fe1 . . 67.8(5) ?
C106 C110 H110 . . 126.9 ?
C109 C110 H110 . . 126.9 ?
Fe1 C110 H110 . . 127.0 ?
C116 C111 C112 . . 120.4(7) ?
C116 C111 S101 . . 120.9(6) ?
C112 C111 S101 . . 118.1(6) ?
C113 C112 C111 . . 119.5(7) ?
C113 C112 H112 . . 120.2 ?
C111 C112 H112 . . 120.2 ?
C112 C113 C114 . . 121.5(7) ?
C112 C113 H113 . . 119.2 ?
C114 C113 H113 . . 119.2 ?
C113 C114 C115 . . 118.6(7) ?
C113 C114 C117 . . 121.2(7) ?
C115 C114 C117 . . 120.2(8) ?
C116 C115 C114 . . 120.2(7) ?
C116 C115 H115 . . 119.9 ?
C114 C115 H115 . . 119.9 ?
C111 C116 C115 . . 119.7(7) ?
C111 C116 H116 . . 120.1 ?
C115 C116 H116 . . 120.1 ?
C114 C117 H11A . . 109.5 ?
C114 C117 H11B . . 109.5 ?
H11A C117 H11B . . 109.5 ?
C114 C117 H11C . . 109.5 ?
H11A C117 H11C . . 109.5 ?
H11B C117 H11C . . 109.5 ?
C126 C121 C122 . . 120.1(7) ?
C126 C121 S102 . . 119.0(6) ?
C122 C121 S102 . . 120.8(6) ?
C123 C122 C121 . . 120.4(7) ?
C123 C122 H122 . . 119.8 ?
C121 C122 H122 . . 119.8 ?
C122 C123 C124 . . 120.1(7) ?
C122 C123 H123 . . 119.9 ?
C124 C123 H123 . . 119.9 ?
C123 C124 C125 . . 119.2(7) ?
C123 C124 C127 . . 120.2(7) ?
C125 C124 C127 . . 120.6(7) ?
C124 C125 C126 . . 120.9(7) ?
C124 C125 H125 . . 119.5 ?
C126 C125 H125 . . 119.5 ?
C121 C126 C125 . . 119.3(7) ?
C121 C126 H126 . . 120.4 ?
C125 C126 H126 . . 120.4 ?
C124 C127 H12A . . 109.5 ?
C124 C127 H12B . . 109.5 ?
H12A C127 H12B . . 109.5 ?
C124 C127 H12C . . 109.5 ?
H12A C127 H12C . . 109.5 ?
H12B C127 H12C . . 109.5 ?
C136 C131 C132 . . 121.4(8) ?
C136 C131 S103 . . 119.1(6) ?
C132 C131 S103 . . 119.6(6) ?
C133 C132 C131 . . 118.7(8) ?
C133 C132 H132 . . 120.6 ?
C131 C132 H132 . . 120.6 ?
C132 C133 C134 . . 121.9(8) ?
C132 C133 H133 . . 119.1 ?
C134 C133 H133 . . 119.1 ?
C135 C134 C133 . . 117.8(8) ?
C135 C134 C137 . . 121.4(9) ?
C133 C134 C137 . . 120.7(8) ?
C134 C135 C136 . . 121.7(8) ?
C134 C135 H135 . . 119.2 ?
C136 C135 H135 . . 119.2 ?
C131 C136 C135 . . 118.5(8) ?
C131 C136 H136 . . 120.7 ?
C135 C136 H136 . . 120.7 ?
C134 C137 H13A . . 109.5 ?
C134 C137 H13B . . 109.5 ?
H13A C137 H13B . . 109.5 ?
C134 C137 H13C . . 109.5 ?
H13A C137 H13C . . 109.5 ?
H13B C137 H13C . . 109.5 ?
C146 C141 C142 . . 120.6(7) ?
C146 C141 S104 . . 119.9(6) ?
C142 C141 S104 . . 119.4(6) ?
C143 C142 C141 . . 119.6(8) ?
C143 C142 H142 . . 120.2 ?
C141 C142 H142 . . 120.2 ?
C142 C143 C144 . . 121.9(8) ?
C142 C143 H143 . . 119.1 ?
C144 C143 H143 . . 119.1 ?
C143 C144 C145 . . 117.3(8) ?
C143 C144 C147 . . 122.7(9) ?
C145 C144 C147 . . 120.0(8) ?
C146 C145 C144 . . 121.2(8) ?
C146 C145 H145 . . 119.4 ?
C144 C145 H145 . . 119.4 ?
C141 C146 C145 . . 119.5(7) ?
C141 C146 H146 . . 120.3 ?
C145 C146 H146 . . 120.3 ?
C144 C147 H14A . . 109.5 ?
C144 C147 H14B . . 109.5 ?
H14A C147 H14B . . 109.5 ?
C144 C147 H14C . . 109.5 ?
H14A C147 H14C . . 109.5 ?
H14B C147 H14C . . 109.5 ?
O101 S101 C101 . . 107.3(3) ?
O101 S101 C111 . . 105.3(3) ?
C101 S101 C111 . . 98.4(3) ?
O102 S102 C102 . . 108.8(3) ?
O102 S102 C121 . . 106.3(3) ?
C102 S102 C121 . . 95.2(3) ?
O103 S103 C103 . . 107.6(3) ?
O103 S103 C131 . . 105.8(3) ?
C103 S103 C131 . . 98.0(3) ?
O104 S104 C141 . . 107.8(4) ?
O104 S104 C104 . . 104.6(3) ?
C141 S104 C104 . . 98.3(3) ?
C103 Fe1 C102 . . 41.9(3) ?
C103 Fe1 C109 . . 132.2(4) ?
C102 Fe1 C109 . . 170.8(4) ?
C103 Fe1 C101 . . 70.2(3) ?
C102 Fe1 C101 . . 42.0(3) ?
C109 Fe1 C101 . . 147.2(4) ?
C103 Fe1 C104 . . 41.3(3) ?
C102 Fe1 C104 . . 69.8(3) ?
C109 Fe1 C104 . . 110.2(4) ?
C101 Fe1 C104 . . 69.1(3) ?
C103 Fe1 C107 . . 115.6(3) ?
C102 Fe1 C107 . . 108.0(3) ?
C109 Fe1 C107 . . 66.9(4) ?
C101 Fe1 C107 . . 131.3(3) ?
C104 Fe1 C107 . . 148.4(3) ?
C103 Fe1 C106 . . 145.5(4) ?
C102 Fe1 C106 . . 113.2(4) ?
C109 Fe1 C106 . . 68.1(5) ?
C101 Fe1 C106 . . 107.8(3) ?
C104 Fe1 C106 . . 172.0(4) ?
C107 Fe1 C106 . . 39.0(4) ?
C103 Fe1 C108 . . 108.5(3) ?
C102 Fe1 C108 . . 130.6(3) ?
C109 Fe1 C108 . . 40.7(4) ?
C101 Fe1 C108 . . 169.9(4) ?
C104 Fe1 C108 . . 116.9(3) ?
C107 Fe1 C108 . . 39.6(4) ?
C106 Fe1 C108 . . 67.3(4) ?
C103 Fe1 C105 . . 69.9(3) ?
C102 Fe1 C105 . . 70.0(3) ?
C109 Fe1 C105 . . 116.5(4) ?
C101 Fe1 C105 . . 40.8(3) ?
C104 Fe1 C105 . . 41.1(3) ?
C107 Fe1 C105 . . 169.9(3) ?
C106 Fe1 C105 . . 131.9(3) ?
C108 Fe1 C105 . . 148.9(3) ?
C103 Fe1 C110 . . 173.2(5) ?
C102 Fe1 C110 . . 144.7(4) ?
C109 Fe1 C110 . . 41.6(5) ?
C101 Fe1 C110 . . 113.9(4) ?
C104 Fe1 C110 . . 133.7(4) ?
C107 Fe1 C110 . . 66.4(4) ?
C106 Fe1 C110 . . 39.9(5) ?
C108 Fe1 C110 . . 68.6(4) ?
C105 Fe1 C110 . . 109.2(4) ?
C202 C201 C205 . . 107.9(6) ?
C202 C201 S201 . . 121.3(5) ?
C205 C201 S201 . . 130.4(6) ?
C202 C201 Fe2 . . 68.1(4) ?
C205 C201 Fe2 . . 69.6(4) ?
S201 C201 Fe2 . . 121.6(4) ?
C203 C202 C201 . . 107.5(6) ?
C203 C202 S202 . . 130.9(6) ?
C201 C202 S202 . . 121.5(5) ?
C203 C202 Fe2 . . 69.6(4) ?
C201 C202 Fe2 . . 70.3(4) ?
S202 C202 Fe2 . . 122.6(4) ?
C204 C203 C202 . . 108.2(6) ?
C204 C203 S203 . . 128.7(6) ?
C202 C203 S203 . . 123.1(6) ?
C204 C203 Fe2 . . 69.2(4) ?
C202 C203 Fe2 . . 68.7(4) ?
S203 C203 Fe2 . . 125.7(4) ?
C205 C204 C203 . . 108.6(7) ?
C205 C204 S204 . . 126.2(6) ?
C203 C204 S204 . . 124.6(6) ?
C205 C204 Fe2 . . 70.5(4) ?
C203 C204 Fe2 . . 69.5(4) ?
S204 C204 Fe2 . . 119.4(4) ?
C204 C205 C201 . . 107.8(6) ?
C204 C205 Fe2 . . 68.6(4) ?
C201 C205 Fe2 . . 69.1(4) ?
C204 C205 H205 . . 126.1 ?
C201 C205 H205 . . 126.1 ?
Fe2 C205 H205 . . 127.7 ?
C210 C206 C207 . . 108.0(9) ?
C210 C206 Fe2 . . 69.5(5) ?
C207 C206 Fe2 . . 69.4(5) ?
C210 C206 H206 . . 126.0 ?
C207 C206 H206 . . 126.0 ?
Fe2 C206 H206 . . 126.6 ?
C206 C207 C208 . . 107.9(9) ?
C206 C207 Fe2 . . 70.9(5) ?
C208 C207 Fe2 . . 69.1(5) ?
C206 C207 H207 . . 126.1 ?
C208 C207 H207 . . 126.1 ?
Fe2 C207 H207 . . 125.5 ?
C209 C208 C207 . . 108.9(9) ?
C209 C208 Fe2 . . 71.3(5) ?
C207 C208 Fe2 . . 70.3(5) ?
C209 C208 H208 . . 125.6 ?
C207 C208 H208 . . 125.6 ?
Fe2 C208 H208 . . 124.4 ?
C208 C209 C210 . . 106.0(8) ?
C208 C209 Fe2 . . 68.8(5) ?
C210 C209 Fe2 . . 68.9(5) ?
C208 C209 H209 . . 127.0 ?
C210 C209 H209 . . 127.0 ?
Fe2 C209 H209 . . 126.8 ?
C206 C210 C209 . . 109.2(9) ?
C206 C210 Fe2 . . 71.1(5) ?
C209 C210 Fe2 . . 70.3(5) ?
C206 C210 H210 . . 125.4 ?
C209 C210 H210 . . 125.4 ?
Fe2 C210 H210 . . 124.8 ?
C212 C211 C216 . . 121.3(8) ?
C212 C211 S201 . . 120.3(6) ?
C216 C211 S201 . . 117.8(6) ?
C211 C212 C213 . . 118.5(9) ?
C211 C212 H212 . . 120.8 ?
C213 C212 H212 . . 120.8 ?
C212 C213 C214 . . 121.6(9) ?
C212 C213 H213 . . 119.2 ?
C214 C213 H213 . . 119.2 ?
C215 C214 C213 . . 117.1(8) ?
C215 C214 C217 . . 121.5(10) ?
C213 C214 C217 . . 121.4(10) ?
C214 C215 C216 . . 123.7(9) ?
C214 C215 H215 . . 118.1 ?
C216 C215 H215 . . 118.1 ?
C215 C216 C211 . . 117.7(8) ?
C215 C216 H216 . . 121.1 ?
C211 C216 H216 . . 121.1 ?
C214 C217 H21A . . 109.5 ?
C214 C217 H21B . . 109.5 ?
H21A C217 H21B . . 109.5 ?
C214 C217 H21C . . 109.5 ?
H21A C217 H21C . . 109.5 ?
H21B C217 H21C . . 109.5 ?
C226 C221 C222 . . 120.3(7) ?
C226 C221 S202 . . 120.1(6) ?
C222 C221 S202 . . 119.5(6) ?
C221 C222 C223 . . 119.5(7) ?
C221 C222 H222 . . 120.3 ?
C223 C222 H222 . . 120.3 ?
C222 C223 C224 . . 120.7(7) ?
C222 C223 H223 . . 119.6 ?
C224 C223 H223 . . 119.6 ?
C225 C224 C223 . . 118.5(7) ?
C225 C224 C227 . . 120.3(7) ?
C223 C224 C227 . . 121.2(7) ?
C226 C225 C224 . . 121.6(7) ?
C226 C225 H225 . . 119.2 ?
C224 C225 H225 . . 119.2 ?
C225 C226 C221 . . 119.3(7) ?
C225 C226 H226 . . 120.3 ?
C221 C226 H226 . . 120.3 ?
C224 C227 H22A . . 109.5 ?
C224 C227 H22B . . 109.5 ?
H22A C227 H22B . . 109.5 ?
C224 C227 H22C . . 109.5 ?
H22A C227 H22C . . 109.5 ?
H22B C227 H22C . . 109.5 ?
C236 C231 C232 . . 119.4(7) ?
C236 C231 S203 . . 120.1(6) ?
C232 C231 S203 . . 120.4(6) ?
C233 C232 C231 . . 120.3(7) ?
C233 C232 H232 . . 119.8 ?
C231 C232 H232 . . 119.8 ?
C232 C233 C234 . . 120.7(7) ?
C232 C233 H233 . . 119.7 ?
C234 C233 H233 . . 119.7 ?
C235 C234 C233 . . 118.7(7) ?
C235 C234 C237 . . 120.2(7) ?
C233 C234 C237 . . 121.1(7) ?
C234 C235 C236 . . 121.9(7) ?
C234 C235 H235 . . 119.0 ?
C236 C235 H235 . . 119.0 ?
C231 C236 C235 . . 119.0(7) ?
C231 C236 H236 . . 120.5 ?
C235 C236 H236 . . 120.5 ?
C234 C237 H23A . . 109.5 ?
C234 C237 H23B . . 109.5 ?
H23A C237 H23B . . 109.5 ?
C234 C237 H23C . . 109.5 ?
H23A C237 H23C . . 109.5 ?
H23B C237 H23C . . 109.5 ?
C246 C241 C242 . . 119.9(7) ?
C246 C241 S204 . . 116.2(6) ?
C242 C241 S204 . . 123.5(6) ?
C243 C242 C241 . . 120.1(7) ?
C243 C242 H242 . . 120.0 ?
C241 C242 H242 . . 120.0 ?
C242 C243 C244 . . 120.5(7) ?
C242 C243 H243 . . 119.7 ?
C244 C243 H243 . . 119.7 ?
C245 C244 C243 . . 119.2(8) ?
C245 C244 C247 . . 120.2(7) ?
C243 C244 C247 . . 120.6(8) ?
C244 C245 C246 . . 120.7(8) ?
C244 C245 H245 . . 119.7 ?
C246 C245 H245 . . 119.7 ?
C241 C246 C245 . . 119.6(7) ?
C241 C246 H246 . . 120.2 ?
C245 C246 H246 . . 120.2 ?
C244 C247 H24A . . 109.5 ?
C244 C247 H24B . . 109.5 ?
H24A C247 H24B . . 109.5 ?
C244 C247 H24C . . 109.5 ?
H24A C247 H24C . . 109.5 ?
H24B C247 H24C . . 109.5 ?
O201 S201 C211 . . 107.0(3) ?
O201 S201 C201 . . 104.9(3) ?
C211 S201 C201 . . 99.6(4) ?
O202 S202 C221 . . 106.0(3) ?
O202 S202 C202 . . 108.2(3) ?
C221 S202 C202 . . 97.8(3) ?
O203 S203 C231 . . 106.9(3) ?
O203 S203 C203 . . 108.8(4) ?
C231 S203 C203 . . 95.8(3) ?
O204 S204 C241 . . 104.7(4) ?
O204 S204 C204 . . 107.1(4) ?
C241 S204 C204 . . 100.5(4) ?
C202 Fe2 C204 . . 70.2(3) ?
C202 Fe2 C203 . . 41.7(3) ?
C204 Fe2 C203 . . 41.3(3) ?
C202 Fe2 C208 . . 162.2(4) ?
C204 Fe2 C208 . . 118.9(4) ?
C203 Fe2 C208 . . 154.6(4) ?
C202 Fe2 C201 . . 41.6(3) ?
C204 Fe2 C201 . . 69.4(3) ?
C203 Fe2 C201 . . 69.5(3) ?
C208 Fe2 C201 . . 124.3(4) ?
C202 Fe2 C210 . . 107.8(3) ?
C204 Fe2 C210 . . 165.9(3) ?
C203 Fe2 C210 . . 128.1(3) ?
C208 Fe2 C210 . . 67.3(4) ?
C201 Fe2 C210 . . 118.9(3) ?
C202 Fe2 C207 . . 155.0(4) ?
C204 Fe2 C207 . . 108.9(4) ?
C203 Fe2 C207 . . 121.1(4) ?
C208 Fe2 C207 . . 40.7(4) ?
C201 Fe2 C207 . . 163.1(4) ?
C210 Fe2 C207 . . 66.7(4) ?
C202 Fe2 C205 . . 70.1(3) ?
C204 Fe2 C205 . . 40.9(3) ?
C203 Fe2 C205 . . 69.3(3) ?
C208 Fe2 C205 . . 106.0(3) ?
C201 Fe2 C205 . . 41.3(3) ?
C210 Fe2 C205 . . 152.7(3) ?
C207 Fe2 C205 . . 126.5(4) ?
C202 Fe2 C209 . . 125.3(3) ?
C204 Fe2 C209 . . 151.8(4) ?
C203 Fe2 C209 . . 164.9(4) ?
C208 Fe2 C209 . . 39.8(4) ?
C201 Fe2 C209 . . 105.4(3) ?
C210 Fe2 C209 . . 40.8(4) ?
C207 Fe2 C209 . . 67.7(4) ?
C205 Fe2 C209 . . 117.0(3) ?
C202 Fe2 C206 . . 120.5(4) ?
C204 Fe2 C206 . . 128.7(4) ?
C203 Fe2 C206 . . 110.3(3) ?
C208 Fe2 C206 . . 67.4(4) ?
C201 Fe2 C206 . . 153.8(4) ?
C210 Fe2 C206 . . 39.4(4) ?
C207 Fe2 C206 . . 39.7(4) ?
C205 Fe2 C206 . . 164.7(4) ?
C209 Fe2 C206 . . 67.6(4) ?

loop_
_geom_bond_atom_site_label_1
_geom_bond_atom_site_label_2
_geom_bond_site_symmetry_2
_geom_bond_distance
_geom_bond_publ_flag
O302 C302 . 1.338(11) ?
O302 C303 . 1.448(11) ?
O301 C302 . 1.192(12) ?
C302 C301 . 1.485(13) ?
C301 H31A . 0.9800 ?
C301 H31B . 0.9800 ?
C301 H31C . 0.9800 ?
C303 C304 . 1.508(16) ?
C303 H33A . 0.9900 ?
C303 H33B . 0.9900 ?
C304 H34A . 0.9800 ?
C304 H34B . 0.9800 ?
C304 H34C . 0.9800 ?
C401 C402 . 1.47(3) ?
C401 H41A . 0.9800 ?
C401 H41B . 0.9800 ?
C401 H41C . 0.9800 ?
C402 O401 . 1.21(3) ?
C402 O402 . 1.30(3) ?
C403 O402 . 1.46(3) ?
C403 C404 . 1.54(3) ?
C403 H43A . 0.9900 ?
C403 H43B . 0.9900 ?
C404 H44A . 0.9800 ?
C404 H44B . 0.9800 ?
C404 H44C . 0.9800 ?
C101 C105 . 1.426(10) ?
C101 C102 . 1.445(9) ?
C101 S101 . 1.789(7) ?
C101 Fe1 . 2.031(7) ?
C102 C103 . 1.432(9) ?
C102 S102 . 1.786(7) ?
C102 Fe1 . 2.004(7) ?
C103 C104 . 1.429(10) ?
C103 S103 . 1.792(7) ?
C103 Fe1 . 2.000(7) ?
C104 C105 . 1.441(9) ?
C104 S104 . 1.786(7) ?
C104 Fe1 . 2.047(7) ?
C105 Fe1 . 2.059(7) ?
C105 H105 . 0.9500 ?
C106 C107 . 1.369(13) ?
C106 C110 . 1.404(17) ?
C106 Fe1 . 2.054(9) ?
C106 H106 . 0.9500 ?
C107 C108 . 1.389(13) ?
C107 Fe1 . 2.048(8) ?
C107 H107 . 0.9500 ?
C108 C109 . 1.417(14) ?
C108 Fe1 . 2.056(8) ?
C108 H108 . 0.9500 ?
C109 C110 . 1.452(17) ?
C109 Fe1 . 2.022(9) ?
C109 H109 . 0.9500 ?
C110 Fe1 . 2.060(9) ?
C110 H110 . 0.9500 ?
C111 C116 . 1.382(11) ?
C111 C112 . 1.384(11) ?
C111 S101 . 1.801(8) ?
C112 C113 . 1.374(11) ?
C112 H112 . 0.9500 ?
C113 C114 . 1.381(11) ?
C113 H113 . 0.9500 ?
C114 C115 . 1.400(11) ?
C114 C117 . 1.488(11) ?
C115 C116 . 1.388(11) ?
C115 H115 . 0.9500 ?
C116 H116 . 0.9500 ?
C117 H11A . 0.9800 ?
C117 H11B . 0.9800 ?
C117 H11C . 0.9800 ?
C121 C126 . 1.374(10) ?
C121 C122 . 1.397(11) ?
C121 S102 . 1.796(7) ?
C122 C123 . 1.383(11) ?
C122 H122 . 0.9500 ?
C123 C124 . 1.388(11) ?
C123 H123 . 0.9500 ?
C124 C125 . 1.388(11) ?
C124 C127 . 1.504(11) ?
C125 C126 . 1.400(12) ?
C125 H125 . 0.9500 ?
C126 H126 . 0.9500 ?
C127 H12A . 0.9800 ?
C127 H12B . 0.9800 ?
C127 H12C . 0.9800 ?
C131 C136 . 1.372(11) ?
C131 C132 . 1.383(10) ?
C131 S103 . 1.795(8) ?
C132 C133 . 1.380(11) ?
C132 H132 . 0.9500 ?
C133 C134 . 1.389(13) ?
C133 H133 . 0.9500 ?
C134 C135 . 1.379(12) ?
C134 C137 . 1.496(12) ?
C135 C136 . 1.398(12) ?
C135 H135 . 0.9500 ?
C136 H136 . 0.9500 ?
C137 H13A . 0.9800 ?
C137 H13B . 0.9800 ?
C137 H13C . 0.9800 ?
C141 C146 . 1.383(10) ?
C141 C142 . 1.386(11) ?
C141 S104 . 1.783(8) ?
C142 C143 . 1.383(11) ?
C142 H142 . 0.9500 ?
C143 C144 . 1.390(12) ?
C143 H143 . 0.9500 ?
C144 C145 . 1.417(12) ?
C144 C147 . 1.475(12) ?
C145 C146 . 1.388(11) ?
C145 H145 . 0.9500 ?
C146 H146 . 0.9500 ?
C147 H14A . 0.9800 ?
C147 H14B . 0.9800 ?
C147 H14C . 0.9800 ?
O101 S101 . 1.485(6) ?
O102 S102 . 1.481(6) ?
O103 S103 . 1.486(6) ?
O104 S104 . 1.487(6) ?
C201 C202 . 1.438(10) ?
C201 C205 . 1.441(10) ?
C201 S201 . 1.784(8) ?
C201 Fe2 . 2.039(7) ?
C202 C203 . 1.435(10) ?
C202 S202 . 1.797(8) ?
C202 Fe2 . 2.011(7) ?
C203 C204 . 1.426(11) ?
C203 S203 . 1.802(7) ?
C203 Fe2 . 2.023(7) ?
C204 C205 . 1.421(10) ?
C204 S204 . 1.801(8) ?
C204 Fe2 . 2.020(7) ?
C205 Fe2 . 2.045(7) ?
C205 H205 . 0.9500 ?
C206 C210 . 1.383(13) ?
C206 C207 . 1.391(14) ?
C206 Fe2 . 2.060(9) ?
C206 H206 . 0.9500 ?
C207 C208 . 1.414(14) ?
C207 Fe2 . 2.041(9) ?
C207 H207 . 0.9500 ?
C208 C209 . 1.391(13) ?
C208 Fe2 . 2.025(8) ?
C208 H208 . 0.9500 ?
C209 C210 . 1.428(13) ?
C209 Fe2 . 2.058(8) ?
C209 H209 . 0.9500 ?
C210 Fe2 . 2.040(8) ?
C210 H210 . 0.9500 ?
C211 C212 . 1.366(11) ?
C211 C216 . 1.403(11) ?
C211 S201 . 1.777(8) ?
C212 C213 . 1.394(13) ?
C212 H212 . 0.9500 ?
C213 C214 . 1.402(15) ?
C213 H213 . 0.9500 ?
C214 C215 . 1.357(13) ?
C214 C217 . 1.496(13) ?
C215 C216 . 1.372(12) ?
C215 H215 . 0.9500 ?
C216 H216 . 0.9500 ?
C217 H21A . 0.9800 ?
C217 H21B . 0.9800 ?
C217 H21C . 0.9800 ?
C221 C226 . 1.389(10) ?
C221 C222 . 1.390(10) ?
C221 S202 . 1.790(7) ?
C222 C223 . 1.392(10) ?
C222 H222 . 0.9500 ?
C223 C224 . 1.396(10) ?
C223 H223 . 0.9500 ?
C224 C225 . 1.387(11) ?
C224 C227 . 1.496(11) ?
C225 C226 . 1.382(12) ?
C225 H225 . 0.9500 ?
C226 H226 . 0.9500 ?
C227 H22A . 0.9800 ?
C227 H22B . 0.9800 ?
C227 H22C . 0.9800 ?
C231 C236 . 1.386(10) ?
C231 C232 . 1.400(11) ?
C231 S203 . 1.790(8) ?
C232 C233 . 1.374(11) ?
C232 H232 . 0.9500 ?
C233 C234 . 1.384(11) ?
C233 H233 . 0.9500 ?
C234 C235 . 1.376(11) ?
C234 C237 . 1.544(11) ?
C235 C236 . 1.387(11) ?
C235 H235 . 0.9500 ?
C236 H236 . 0.9500 ?
C237 H23A . 0.9800 ?
C237 H23B . 0.9800 ?
C237 H23C . 0.9800 ?
C241 C246 . 1.382(12) ?
C241 C242 . 1.386(11) ?
C241 S204 . 1.799(8) ?
C242 C243 . 1.373(11) ?
C242 H242 . 0.9500 ?
C243 C244 . 1.389(11) ?
C243 H243 . 0.9500 ?
C244 C245 . 1.377(11) ?
C244 C247 . 1.519(12) ?
C245 C246 . 1.389(12) ?
C245 H245 . 0.9500 ?
C246 H246 . 0.9500 ?
C247 H24A . 0.9800 ?
C247 H24B . 0.9800 ?
C247 H24C . 0.9800 ?
O201 S201 . 1.489(6) ?
O202 S202 . 1.486(6) ?
O203 S203 . 1.480(6) ?
O204 S204 . 1.493(7) ?

loop_
_geom_torsion_atom_site_label_1
_geom_torsion_atom_site_label_2
_geom_torsion_atom_site_label_3
_geom_torsion_atom_site_label_4
_geom_torsion_site_symmetry_1
_geom_torsion_site_symmetry_2
_geom_torsion_site_symmetry_3
_geom_torsion_site_symmetry_4
_geom_torsion
_geom_torsion_publ_flag
C303 O302 C302 O301 . . . . -1.5(14) ?
C303 O302 C302 C301 . . . . 176.4(8) ?
C302 O302 C303 C304 . . . . 170.5(8) ?
O401 C402 O402 C403 . . . . 25(11) ?
C401 C402 O402 C403 . . . . -179(4) ?
C404 C403 O402 C402 . . . . 171(8) ?
C105 C101 C102 C103 . . . . 0.2(8) ?
S101 C101 C102 C103 . . . . -174.6(5) ?
Fe1 C101 C102 C103 . . . . -59.0(5) ?
C105 C101 C102 S102 . . . . -178.4(5) ?
S101 C101 C102 S102 . . . . 6.8(10) ?
Fe1 C101 C102 S102 . . . . 122.4(6) ?
C105 C101 C102 Fe1 . . . . 59.2(5) ?
S101 C101 C102 Fe1 . . . . -115.6(5) ?
C101 C102 C103 C104 . . . . -0.9(8) ?
S102 C102 C103 C104 . . . . 177.7(5) ?
Fe1 C102 C103 C104 . . . . -60.6(5) ?
C101 C102 C103 S103 . . . . 173.6(5) ?
S102 C102 C103 S103 . . . . -7.8(10) ?
Fe1 C102 C103 S103 . . . . 113.9(6) ?
C101 C102 C103 Fe1 . . . . 59.7(5) ?
S102 C102 C103 Fe1 . . . . -121.7(5) ?
C102 C103 C104 C105 . . . . 1.2(8) ?
S103 C103 C104 C105 . . . . -173.7(5) ?
Fe1 C103 C104 C105 . . . . -58.2(5) ?
C102 C103 C104 S104 . . . . 178.0(5) ?
S103 C103 C104 S104 . . . . 3.1(8) ?
Fe1 C103 C104 S104 . . . . 118.6(5) ?
C102 C103 C104 Fe1 . . . . 59.4(5) ?
S103 C103 C104 Fe1 . . . . -115.5(5) ?
C102 C101 C105 C104 . . . . 0.6(8) ?
S101 C101 C105 C104 . . . . 175.2(5) ?
Fe1 C101 C105 C104 . . . . 58.1(5) ?
C102 C101 C105 Fe1 . . . . -57.6(5) ?
S101 C101 C105 Fe1 . . . . 117.0(6) ?
C103 C104 C105 C101 . . . . -1.1(8) ?
S104 C104 C105 C101 . . . . -177.6(5) ?
Fe1 C104 C105 C101 . . . . -57.9(5) ?
C103 C104 C105 Fe1 . . . . 56.8(5) ?
S104 C104 C105 Fe1 . . . . -119.7(6) ?
C110 C106 C107 C108 . . . . -1.2(11) ?
Fe1 C106 C107 C108 . . . . 59.0(6) ?
C110 C106 C107 Fe1 . . . . -60.2(6) ?
C106 C107 C108 C109 . . . . 0.0(10) ?
Fe1 C107 C108 C109 . . . . 59.1(6) ?
C106 C107 C108 Fe1 . . . . -59.1(6) ?
C107 C108 C109 C110 . . . . 1.2(9) ?
Fe1 C108 C109 C110 . . . . 61.3(6) ?
C107 C108 C109 Fe1 . . . . -60.0(6) ?
C107 C106 C110 C109 . . . . 1.9(10) ?
Fe1 C106 C110 C109 . . . . -58.2(6) ?
C107 C106 C110 Fe1 . . . . 60.2(6) ?
C108 C109 C110 C106 . . . . -2.0(10) ?
Fe1 C109 C110 C106 . . . . 59.5(6) ?
C108 C109 C110 Fe1 . . . . -61.5(6) ?
C116 C111 C112 C113 . . . . -1.3(12) ?
S101 C111 C112 C113 . . . . -172.6(6) ?
C111 C112 C113 C114 . . . . 0.1(13) ?
C112 C113 C114 C115 . . . . 1.7(13) ?
C112 C113 C114 C117 . . . . 179.7(8) ?
C113 C114 C115 C116 . . . . -2.2(12) ?
C117 C114 C115 C116 . . . . 179.8(8) ?
C112 C111 C116 C115 . . . . 0.8(11) ?
S101 C111 C116 C115 . . . . 171.8(6) ?
C114 C115 C116 C111 . . . . 1.0(12) ?
C126 C121 C122 C123 . . . . 1.4(11) ?
S102 C121 C122 C123 . . . . 176.5(6) ?
C121 C122 C123 C124 . . . . 0.0(11) ?
C122 C123 C124 C125 . . . . -0.1(11) ?
C122 C123 C124 C127 . . . . 178.8(8) ?
C123 C124 C125 C126 . . . . -1.1(12) ?
C127 C124 C125 C126 . . . . 180.0(8) ?
C122 C121 C126 C125 . . . . -2.6(11) ?
S102 C121 C126 C125 . . . . -177.8(6) ?
C124 C125 C126 C121 . . . . 2.5(12) ?
C136 C131 C132 C133 . . . . 0.9(11) ?
S103 C131 C132 C133 . . . . -179.3(6) ?
C131 C132 C133 C134 . . . . 1.4(12) ?
C132 C133 C134 C135 . . . . -2.2(13) ?
C132 C133 C134 C137 . . . . 173.4(8) ?
C133 C134 C135 C136 . . . . 0.8(14) ?
C137 C134 C135 C136 . . . . -174.7(9) ?
C132 C131 C136 C135 . . . . -2.1(12) ?
S103 C131 C136 C135 . . . . 178.0(6) ?
C134 C135 C136 C131 . . . . 1.3(13) ?
C146 C141 C142 C143 . . . . 1.9(12) ?
S104 C141 C142 C143 . . . . 177.7(6) ?
C141 C142 C143 C144 . . . . -1.6(13) ?
C142 C143 C144 C145 . . . . 0.6(12) ?
C142 C143 C144 C147 . . . . -177.6(9) ?
C143 C144 C145 C146 . . . . 0.1(12) ?
C147 C144 C145 C146 . . . . 178.4(8) ?
C142 C141 C146 C145 . . . . -1.2(11) ?
S104 C141 C146 C145 . . . . -177.0(6) ?
C144 C145 C146 C141 . . . . 0.2(12) ?
C105 C101 S101 O101 . . . . -53.6(7) ?
C102 C101 S101 O101 . . . . 120.3(6) ?
Fe1 C101 S101 O101 . . . . 36.2(5) ?
C105 C101 S101 C111 . . . . 55.4(7) ?
C102 C101 S101 C111 . . . . -130.7(6) ?
Fe1 C101 S101 C111 . . . . 145.2(4) ?
C116 C111 S101 O101 . . . . 176.7(6) ?
C112 C111 S101 O101 . . . . -12.2(7) ?
C116 C111 S101 C101 . . . . 66.0(6) ?
C112 C111 S101 C101 . . . . -122.8(6) ?
C103 C102 S102 O102 . . . . 134.3(6) ?
C101 C102 S102 O102 . . . . -47.4(7) ?
Fe1 C102 S102 O102 . . . . 45.4(5) ?
C103 C102 S102 C121 . . . . -116.5(6) ?
C101 C102 S102 C121 . . . . 61.8(7) ?
Fe1 C102 S102 C121 . . . . 154.6(4) ?
C126 C121 S102 O102 . . . . -12.1(7) ?
C122 C121 S102 O102 . . . . 172.7(6) ?
C126 C121 S102 C102 . . . . -123.4(6) ?
C122 C121 S102 C102 . . . . 61.4(6) ?
C104 C103 S103 O103 . . . . 137.2(6) ?
C102 C103 S103 O103 . . . . -36.6(7) ?
Fe1 C103 S103 O103 . . . . 50.9(5) ?
C104 C103 S103 C131 . . . . -113.4(6) ?
C102 C103 S103 C131 . . . . 72.8(7) ?
Fe1 C103 S103 C131 . . . . 160.3(4) ?
C136 C131 S103 O103 . . . . 2.7(7) ?
C132 C131 S103 O103 . . . . -177.2(6) ?
C136 C131 S103 C103 . . . . -108.2(6) ?
C132 C131 S103 C103 . . . . 71.9(6) ?
C146 C141 S104 O104 . . . . 35.3(7) ?
C142 C141 S104 O104 . . . . -140.5(6) ?
C146 C141 S104 C104 . . . . -73.0(6) ?
C142 C141 S104 C104 . . . . 111.2(6) ?
C103 C104 S104 O104 . . . . 70.3(6) ?
C105 C104 S104 O104 . . . . -113.6(7) ?
Fe1 C104 S104 O104 . . . . 154.5(4) ?
C103 C104 S104 C141 . . . . -178.8(6) ?
C105 C104 S104 C141 . . . . -2.7(7) ?
Fe1 C104 S104 C141 . . . . -94.6(5) ?
C205 C201 C202 C203 . . . . 1.6(8) ?
S201 C201 C202 C203 . . . . 174.6(5) ?
Fe2 C201 C202 C203 . . . . 60.0(5) ?
C205 C201 C202 S202 . . . . -175.2(5) ?
S201 C201 C202 S202 . . . . -2.2(8) ?
Fe2 C201 C202 S202 . . . . -116.8(5) ?
C205 C201 C202 Fe2 . . . . -58.3(5) ?
S201 C201 C202 Fe2 . . . . 114.6(5) ?
C201 C202 C203 C204 . . . . -2.3(8) ?
S202 C202 C203 C204 . . . . 174.1(6) ?
Fe2 C202 C203 C204 . . . . 58.1(5) ?
C201 C202 C203 S203 . . . . -179.9(5) ?
S202 C202 C203 S203 . . . . -3.5(10) ?
Fe2 C202 C203 S203 . . . . -119.6(6) ?
C201 C202 C203 Fe2 . . . . -60.4(5) ?
S202 C202 C203 Fe2 . . . . 116.0(6) ?
C202 C203 C204 C205 . . . . 2.1(8) ?
S203 C203 C204 C205 . . . . 179.5(6) ?
Fe2 C203 C204 C205 . . . . 59.8(5) ?
C202 C203 C204 S204 . . . . -170.0(5) ?
S203 C203 C204 S204 . . . . 7.4(10) ?
Fe2 C203 C204 S204 . . . . -112.3(6) ?
C202 C203 C204 Fe2 . . . . -57.8(5) ?
S203 C203 C204 Fe2 . . . . 119.7(6) ?
C203 C204 C205 C201 . . . . -1.1(8) ?
S204 C204 C205 C201 . . . . 170.9(5) ?
Fe2 C204 C205 C201 . . . . 58.1(5) ?
C203 C204 C205 Fe2 . . . . -59.2(5) ?
S204 C204 C205 Fe2 . . . . 112.7(6) ?
C202 C201 C205 C204 . . . . -0.4(8) ?
S201 C201 C205 C204 . . . . -172.5(6) ?
Fe2 C201 C205 C204 . . . . -57.8(5) ?
C202 C201 C205 Fe2 . . . . 57.5(5) ?
S201 C201 C205 Fe2 . . . . -114.6(6) ?
C210 C206 C207 C208 . . . . -0.4(10) ?
Fe2 C206 C207 C208 . . . . -59.4(6) ?
C210 C206 C207 Fe2 . . . . 59.0(6) ?
C206 C207 C208 C209 . . . . -0.6(10) ?
Fe2 C207 C208 C209 . . . . -61.2(6) ?
C206 C207 C208 Fe2 . . . . 60.6(6) ?
C207 C208 C209 C210 . . . . 1.3(9) ?
Fe2 C208 C209 C210 . . . . -59.2(5) ?
C207 C208 C209 Fe2 . . . . 60.5(6) ?
C207 C206 C210 C209 . . . . 1.3(10) ?
Fe2 C206 C210 C209 . . . . 60.2(6) ?
C207 C206 C210 Fe2 . . . . -58.9(6) ?
C208 C209 C210 C206 . . . . -1.6(9) ?
Fe2 C209 C210 C206 . . . . -60.7(6) ?
C208 C209 C210 Fe2 . . . . 59.1(6) ?
C216 C211 C212 C213 . . . . -0.6(14) ?
S201 C211 C212 C213 . . . . 170.8(8) ?
C211 C212 C213 C214 . . . . -0.6(16) ?
C212 C213 C214 C215 . . . . 1.4(16) ?
C212 C213 C214 C217 . . . . -178.7(11) ?
C213 C214 C215 C216 . . . . -1.0(16) ?
C217 C214 C215 C216 . . . . 179.1(11) ?
C214 C215 C216 C211 . . . . -0.2(15) ?
C212 C211 C216 C215 . . . . 1.0(13) ?
S201 C211 C216 C215 . . . . -170.6(7) ?
C226 C221 C222 C223 . . . . 2.5(11) ?
S202 C221 C222 C223 . . . . -177.4(6) ?
C221 C222 C223 C224 . . . . -0.4(11) ?
C222 C223 C224 C225 . . . . -2.0(12) ?
C222 C223 C224 C227 . . . . 176.3(7) ?
C223 C224 C225 C226 . . . . 2.4(13) ?
C227 C224 C225 C226 . . . . -175.9(8) ?
C224 C225 C226 C221 . . . . -0.3(13) ?
C222 C221 C226 C225 . . . . -2.1(11) ?
S202 C221 C226 C225 . . . . 177.8(6) ?
C236 C231 C232 C233 . . . . 0.1(11) ?
S203 C231 C232 C233 . . . . 176.3(6) ?
C231 C232 C233 C234 . . . . 0.5(12) ?
C232 C233 C234 C235 . . . . -1.0(12) ?
C232 C233 C234 C237 . . . . 179.8(7) ?
C233 C234 C235 C236 . . . . 0.8(12) ?
C237 C234 C235 C236 . . . . 180.0(8) ?
C232 C231 C236 C235 . . . . -0.3(11) ?
S203 C231 C236 C235 . . . . -176.5(6) ?
C234 C235 C236 C231 . . . . -0.1(12) ?
C246 C241 C242 C243 . . . . -1.2(12) ?
S204 C241 C242 C243 . . . . 170.8(6) ?
C241 C242 C243 C244 . . . . 0.9(12) ?
C242 C243 C244 C245 . . . . 0.1(12) ?
C242 C243 C244 C247 . . . . -179.7(8) ?
C243 C244 C245 C246 . . . . -0.7(12) ?
C247 C244 C245 C246 . . . . 179.1(8) ?
C242 C241 C246 C245 . . . . 0.6(12) ?
S204 C241 C246 C245 . . . . -172.0(6) ?
C244 C245 C246 C241 . . . . 0.3(13) ?
C212 C211 S201 O201 . . . . -140.0(7) ?
C216 C211 S201 O201 . . . . 31.7(7) ?
C212 C211 S201 C201 . . . . 111.1(7) ?
C216 C211 S201 C201 . . . . -77.2(7) ?
C202 C201 S201 O201 . . . . 67.2(6) ?
C205 C201 S201 O201 . . . . -121.6(7) ?
Fe2 C201 S201 O201 . . . . 149.2(4) ?
C202 C201 S201 C211 . . . . 177.7(6) ?
C205 C201 S201 C211 . . . . -11.1(7) ?
Fe2 C201 S201 C211 . . . . -100.2(5) ?
C226 C221 S202 O202 . . . . -1.7(7) ?
C222 C221 S202 O202 . . . . 178.3(6) ?
C226 C221 S202 C202 . . . . -113.2(6) ?
C222 C221 S202 C202 . . . . 66.7(6) ?
C203 C202 S202 O202 . . . . -35.9(8) ?
C201 C202 S202 O202 . . . . 140.0(6) ?
Fe2 C202 S202 O202 . . . . 54.5(5) ?
C203 C202 S202 C221 . . . . 73.8(7) ?
C201 C202 S202 C221 . . . . -110.2(6) ?
Fe2 C202 S202 C221 . . . . 164.3(4) ?
C236 C231 S203 O203 . . . . -8.0(7) ?
C232 C231 S203 O203 . . . . 175.9(6) ?
C236 C231 S203 C203 . . . . -119.7(6) ?
C232 C231 S203 C203 . . . . 64.2(6) ?
C204 C203 S203 O203 . . . . -44.6(8) ?
C202 C203 S203 O203 . . . . 132.6(6) ?
Fe2 C203 S203 O203 . . . . 46.3(6) ?
C204 C203 S203 C231 . . . . 65.5(7) ?
C202 C203 S203 C231 . . . . -117.3(6) ?
Fe2 C203 S203 C231 . . . . 156.5(5) ?
C246 C241 S204 O204 . . . . -23.0(7) ?
C242 C241 S204 O204 . . . . 164.7(7) ?
C246 C241 S204 C204 . . . . -134.0(6) ?
C242 C241 S204 C204 . . . . 53.7(8) ?
C205 C204 S204 O204 . . . . -41.4(8) ?
C203 C204 S204 O204 . . . . 129.4(7) ?
Fe2 C204 S204 O204 . . . . 45.1(6) ?
C205 C204 S204 C241 . . . . 67.7(7) ?
C203 C204 S204 C241 . . . . -121.6(7) ?
Fe2 C204 S204 C241 . . . . 154.2(4) ?
